data_7109353
loop_
_publ_author_name
'Tanay Kundu'
'Subash C. Sahoo'
'Subhadeep Saha'
'Rahul Banerjee'

_publ_section_title
;
 Salt metathesis in three dimensional metal-organic frameworks (MOFs) with
 unprecedented hydrolytic regenerability
;
_journal_name_full Chem.Commun.
_journal_page_first 5262
_journal_paper_doi 10.1039/c3cc41842a
_journal_volume 49
_journal_year 2013
_chemical_absolute_configuration syn
_chemical_formula_moiety 'C12 H15 N2 O4 Zn, 2H2(O)'
_chemical_formula_sum 'C12 H19 N2 O6 Zn'
_chemical_formula_weight 352.68
_chemical_name_common ValZnFor
_chemical_name_systematic
;
?
;
_space_group_IT_number 169
_symmetry_cell_setting hexagonal
_symmetry_space_group_name_Hall 'P 61'
_symmetry_space_group_name_H-M 'P 61'
_atom_sites_solution_hydrogens geom
_atom_sites_solution_primary direct
_atom_sites_solution_secondary difmap
_audit_creation_method SHELXL-97
_cell_angle_alpha 90.00
_cell_angle_beta 90.00
_cell_angle_gamma 120.00
_cell_formula_units_Z 6
_cell_length_a 17.7336(11)
_cell_length_b 17.7336(11)
_cell_length_c 10.3433(8)
_cell_measurement_temperature 100(2)
_cell_measurement_theta_max 29.24
_cell_volume 2817.0(3)
_computing_cell_refinement 'Bruker SMART'
_computing_data_collection 'Bruker SMART'
_computing_data_reduction 'Bruker SAINT'
_computing_molecular_graphics 'Bruker SHELXTL'
_computing_publication_material 'Bruker SHELXTL'
_computing_structure_refinement 'SHELXL-97 (Sheldrick, 1997)'
_computing_structure_solution 'SHELXS-97 (Sheldrick, 1990)'
_diffrn_ambient_temperature 100(2)
_diffrn_measured_fraction_theta_full 0.998
_diffrn_measured_fraction_theta_max 0.881
_diffrn_measurement_device_type 'CCD area detector'
_diffrn_measurement_method 'phi and omega scans'
_diffrn_radiation_monochromator graphite
_diffrn_radiation_source 'fine-focus sealed tube'
_diffrn_radiation_type MoK\a
_diffrn_radiation_wavelength 0.71073
_diffrn_reflns_av_R_equivalents 0.0692
_diffrn_reflns_av_sigmaI/netI 0.0880
_diffrn_reflns_limit_h_max 19
_diffrn_reflns_limit_h_min -21
_diffrn_reflns_limit_k_max 21
_diffrn_reflns_limit_k_min -22
_diffrn_reflns_limit_l_max 8
_diffrn_reflns_limit_l_min -13
_diffrn_reflns_number 7392
_diffrn_reflns_theta_full 25.00
_diffrn_reflns_theta_max 29.24
_diffrn_reflns_theta_min 3.03
_exptl_absorpt_coefficient_mu 1.329
_exptl_absorpt_correction_T_max 0.767
_exptl_absorpt_correction_T_min 0.734
_exptl_absorpt_correction_type multi-scan
_exptl_absorpt_process_details 'Blessing, Acta Cryst. (1995) A51 33-38'
_exptl_crystal_colour colorless
_exptl_crystal_density_diffrn 1.233
_exptl_crystal_density_method 'not measured'
_exptl_crystal_description rod
_exptl_crystal_F_000 1074
_exptl_crystal_size_max 0.6
_exptl_crystal_size_mid 0.2
_exptl_crystal_size_min 0.2
_refine_diff_density_max 0.911
_refine_diff_density_min -0.617
_refine_diff_density_rms 0.146
_refine_ls_abs_structure_details 'Flack H D (1983), Acta Cryst. A39, 876-881'
_refine_ls_abs_structure_Flack -0.05(3)
_refine_ls_extinction_method none
_refine_ls_goodness_of_fit_ref 1.108
_refine_ls_hydrogen_treatment constr
_refine_ls_matrix_type full
_refine_ls_number_parameters 182
_refine_ls_number_reflns 3718
_refine_ls_number_restraints 1
_refine_ls_restrained_S_all 1.108
_refine_ls_R_factor_all 0.0793
_refine_ls_R_factor_gt 0.0711
_refine_ls_shift/su_max 0.000
_refine_ls_shift/su_mean 0.000
_refine_ls_structure_factor_coef Fsqd
_refine_ls_weighting_details 'calc w=1/[\s^2^(Fo^2^)+(0.1228P)^2^+0.0000P] where P=(Fo^2^+2Fc^2^)/3'
_refine_ls_weighting_scheme calc
_refine_ls_wR_factor_gt 0.1895
_refine_ls_wR_factor_ref 0.2060
_reflns_number_gt 3227
_reflns_number_total 3718
_reflns_threshold_expression >2sigma(I)
_cod_data_source_file c3cc41842a.txt
_cod_data_source_block ValZnFor
_cod_original_cell_volume 2817.0(5)
_cod_original_sg_symbol_H-M P61
_cod_database_code 7109353

loop_
_symmetry_equiv_pos_as_xyz
'x, y, z'
'x-y, x, z+1/6'
'-y, x-y, z+1/3'
'-x, -y, z+1/2'
'-x+y, -x, z+2/3'
'y, -x+y, z+5/6'

loop_
_atom_site_label
_atom_site_type_symbol
_atom_site_fract_x
_atom_site_fract_y
_atom_site_fract_z
_atom_site_U_iso_or_equiv
_atom_site_adp_type
_atom_site_occupancy
_atom_site_symmetry_multiplicity
_atom_site_calc_flag
_atom_site_refinement_flags
Zn1 Zn 0.54447(5) 0.47321(4) 1.15580(9) 0.0241(2) Uani 1 1 d .
O1 O 0.5712(3) 0.4738(3) 0.9619(4) 0.0328(11) Uani 1 1 d .
O2 O 0.5147(3) 0.4894(3) 1.3521(4) 0.0262(9) Uani 1 1 d .
N2 N 0.6746(4) 0.5230(4) 1.1960(5) 0.0313(12) Uani 1 1 d .
O3 O 0.4770(5) 0.3483(4) 1.1748(5) 0.0544(15) Uani 1 1 d .
C8 C 0.5327(4) 0.4774(4) 0.8611(6) 0.0244(13) Uani 1 1 d .
C1 C 0.7105(4) 0.5617(5) 1.3044(6) 0.0330(15) Uani 1 1 d .
H1 H 0.6766 0.5714 1.3632 0.040 Uiso 1 1 calc R
C5 C 0.7225(5) 0.5058(6) 1.1108(6) 0.045(2) Uani 1 1 d .
H5 H 0.6966 0.4760 1.0349 0.054 Uiso 1 1 calc R
N1 N 0.5086(3) 0.5666(3) 1.1341(5) 0.0235(10) Uani 1 1 d .
C2 C 0.7965(4) 0.5893(4) 1.3373(6) 0.0313(14) Uani 1 1 d .
H2 H 0.8193 0.6180 1.4151 0.038 Uiso 1 1 calc R
C7 C 0.5463(4) 0.4332(4) 0.7429(5) 0.0247(12) Uani 1 1 d .
H7 H 0.5267 0.3725 0.7657 0.030 Uiso 1 1 calc R
C9 C 0.6427(5) 0.4773(5) 0.7095(6) 0.0332(15) Uani 1 1 d .
H9 H 0.6737 0.4798 0.7892 0.040 Uiso 1 1 calc R
C6 C 0.5915(5) 0.6524(4) 1.1205(7) 0.0315(14) Uani 1 1 d .
H6A H 0.6274 0.6475 1.0538 0.038 Uiso 1 1 calc R
H6B H 0.6236 0.6665 1.2012 0.038 Uiso 1 1 calc R
C3 C 0.8483(4) 0.5735(5) 1.2522(6) 0.0346(15) Uani 1 1 d .
C4 C 0.8090(5) 0.5315(7) 1.1346(7) 0.049(2) Uani 1 1 d .
H4 H 0.8411 0.5212 1.0733 0.059 Uiso 1 1 calc R
C11 C 0.6776(5) 0.5698(5) 0.6650(8) 0.0457(18) Uani 1 1 d .
H11A H 0.6401 0.5713 0.5992 0.069 Uiso 1 1 calc R
H11B H 0.7351 0.5920 0.6305 0.069 Uiso 1 1 calc R
H11C H 0.6797 0.6051 0.7368 0.069 Uiso 1 1 calc R
C10 C 0.6632(6) 0.4260(6) 0.6112(7) 0.049(2) Uani 1 1 d .
H10A H 0.6491 0.3706 0.6473 0.073 Uiso 1 1 calc R
H10B H 0.7240 0.4580 0.5900 0.073 Uiso 1 1 calc R
H10C H 0.6293 0.4172 0.5344 0.073 Uiso 1 1 calc R
O4 O 0.3898(5) 0.3119(5) 1.0000(9) 0.086(2) Uani 1 1 d .
C12 C 0.4134(10) 0.2948(7) 1.1024(11) 0.087(4) Uani 1 1 d .
H12 H 0.3821 0.2373 1.1305 0.104 Uiso 1 1 calc R
O5 O 0.784(3) 0.968(3) 0.950(4) 0.42(2) Uiso 1 1 d .
O6 O 0.0232(15) 0.2273(15) 0.089(2) 0.243(10) Uiso 1 1 d .

loop_
_atom_site_aniso_label
_atom_site_aniso_U_11
_atom_site_aniso_U_22
_atom_site_aniso_U_33
_atom_site_aniso_U_23
_atom_site_aniso_U_13
_atom_site_aniso_U_12
Zn1 0.0335(4) 0.0330(4) 0.0164(3) 0.0009(3) 0.0008(3) 0.0245(3)
O1 0.045(3) 0.062(3) 0.013(2) -0.0019(18) -0.0049(18) 0.043(3)
O2 0.035(2) 0.040(3) 0.016(2) 0.0049(16) 0.0051(15) 0.028(2)
N2 0.031(3) 0.051(4) 0.023(3) 0.001(2) 0.002(2) 0.030(3)
O3 0.093(4) 0.033(3) 0.038(3) 0.006(2) 0.014(3) 0.031(3)
C8 0.029(3) 0.036(3) 0.012(3) 0.002(2) 0.000(2) 0.019(3)
C1 0.034(3) 0.058(4) 0.022(3) -0.001(3) 0.004(3) 0.035(3)
C5 0.052(5) 0.088(6) 0.019(3) -0.018(3) -0.008(3) 0.053(5)
N1 0.031(3) 0.028(3) 0.018(3) 0.0062(18) 0.0007(19) 0.020(2)
C2 0.034(3) 0.046(4) 0.021(3) -0.004(3) -0.002(2) 0.025(3)
C7 0.032(3) 0.041(3) 0.011(3) 0.001(2) -0.003(2) 0.027(3)
C9 0.033(4) 0.048(4) 0.023(3) -0.002(3) -0.001(2) 0.024(3)
C6 0.039(4) 0.034(4) 0.029(3) 0.004(2) 0.006(2) 0.024(3)
C3 0.037(4) 0.053(4) 0.018(3) 0.006(3) 0.003(2) 0.026(3)
C4 0.046(4) 0.104(7) 0.023(3) 0.003(4) 0.009(3) 0.057(5)
C11 0.038(4) 0.052(4) 0.042(4) 0.004(4) 0.008(3) 0.018(4)
C10 0.049(5) 0.076(6) 0.037(4) -0.002(4) 0.011(3) 0.042(5)
O4 0.092(6) 0.081(5) 0.069(5) 0.007(4) 0.001(4) 0.030(5)
C12 0.136(11) 0.038(5) 0.061(7) 0.005(5) 0.029(7) 0.024(6)

loop_
_atom_type_symbol
_atom_type_description
_atom_type_scat_dispersion_real
_atom_type_scat_dispersion_imag
_atom_type_scat_source
C C 0.0033 0.0016 'International Tables Vol C Tables 4.2.6.8 and 6.1.1.4'
H H 0.0000 0.0000 'International Tables Vol C Tables 4.2.6.8 and 6.1.1.4'
N N 0.0061 0.0033 'International Tables Vol C Tables 4.2.6.8 and 6.1.1.4'
O O 0.0106 0.0060 'International Tables Vol C Tables 4.2.6.8 and 6.1.1.4'
Zn Zn 0.2839 1.4301 'International Tables Vol C Tables 4.2.6.8 and 6.1.1.4'

loop_
_geom_angle_atom_site_label_1
_geom_angle_atom_site_label_2
_geom_angle_atom_site_label_3
_geom_angle
_geom_angle_site_symmetry_1
_geom_angle_site_symmetry_3
O3 Zn1 N2 113.0(3) . .
O3 Zn1 O1 96.5(2) . .
N2 Zn1 O1 89.4(2) . .
O3 Zn1 N1 132.0(3) . .
N2 Zn1 N1 114.0(2) . .
O1 Zn1 N1 93.05(19) . .
O3 Zn1 O2 90.3(2) . .
N2 Zn1 O2 92.84(18) . .
O1 Zn1 O2 171.41(18) . .
N1 Zn1 O2 78.48(17) . .
C8 O1 Zn1 132.4(4) . .
C8 O2 Zn1 113.7(4) 4_665 .
C1 N2 C5 118.7(6) . .
C1 N2 Zn1 123.2(4) . .
C5 N2 Zn1 117.7(5) . .
C12 O3 Zn1 126.7(7) . .
O2 C8 O1 126.4(6) 4_664 .
O2 C8 C7 119.8(5) 4_664 .
O1 C8 C7 113.8(5) . .
N2 C1 C2 123.9(6) . .
N2 C5 C4 121.5(6) . .
C7 N1 C6 112.3(5) 4_665 .
C7 N1 Zn1 112.6(4) 4_665 .
C6 N1 Zn1 106.4(3) . .
C1 C2 C3 119.3(6) . .
N1 C7 C9 113.2(5) 4_664 .
N1 C7 C8 109.3(4) 4_664 .
C9 C7 C8 110.0(5) . .
C11 C9 C7 111.9(6) . .
C11 C9 C10 110.8(6) . .
C7 C9 C10 112.7(6) . .
N1 C6 C3 111.5(5) . 6_564
C2 C3 C4 116.5(6) . .
C2 C3 C6 122.8(6) . 2_655
C4 C3 C6 120.5(6) . 2_655
C5 C4 C3 120.0(6) . .
O4 C12 O3 126.7(10) . .

loop_
_geom_bond_atom_site_label_1
_geom_bond_atom_site_label_2
_geom_bond_distance
_geom_bond_site_symmetry_2
Zn1 O3 1.931(6) .
Zn1 N2 2.060(6) .
Zn1 O1 2.060(4) .
Zn1 N1 2.063(4) .
Zn1 O2 2.154(4) .
O1 C8 1.265(8) .
O2 C8 1.247(8) 4_665
N2 C1 1.302(9) .
N2 C5 1.359(8) .
O3 C12 1.290(15) .
C8 O2 1.247(8) 4_664
C8 C7 1.535(8) .
C1 C2 1.391(9) .
C5 C4 1.386(11) .
N1 C7 1.489(7) 4_665
N1 C6 1.503(9) .
C2 C3 1.399(9) .
C7 N1 1.489(7) 4_664
C7 C9 1.522(9) .
C9 C11 1.508(11) .
C9 C10 1.524(10) .
C6 C3 1.521(9) 6_564
C3 C4 1.414(11) .
C3 C6 1.521(9) 2_655
O4 C12 1.231(15) .
